data_4341669
loop_
_publ_author_name
'Kessler, Julie A.'
'Iluc, Vlad M.'

_publ_section_title
;
 Ag(I) and Tl(I) Precursors as Transfer Agents of a Pyrrole-Based Pincer
 Ligand to Late Transition Metals.
;
_journal_name_full 'Inorganic chemistry'
_journal_page_first 141111134546005
_journal_paper_doi 10.1021/ic501600s
_journal_year 2014
_chemical_formula_sum 'C18 H34 Cl N P2 Pt'
_chemical_formula_weight 556.94
_chemical_name_systematic
; 
 ? 
;
_space_group_IT_number 2
_symmetry_cell_setting triclinic
_symmetry_space_group_name_Hall '-P 1'
_symmetry_space_group_name_H-M 'P -1'
_atom_sites_solution_hydrogens geom
_atom_sites_solution_primary direct
_atom_sites_solution_secondary difmap
_audit_creation_method SHELXL-97
_cell_angle_alpha 77.757(3)
_cell_angle_beta 82.949(3)
_cell_angle_gamma 89.707(3)
_cell_formula_units_Z 4
_cell_length_a 10.9420(8)
_cell_length_b 13.7285(10)
_cell_length_c 14.5082(11)
_cell_measurement_temperature 120(2)
_cell_volume 2113.2(3)
_computing_structure_refinement 'SHELXL-97 (Sheldrick, 1997)'
_computing_structure_solution 'SHELXS-97 (Sheldrick, 1990)'
_diffrn_ambient_temperature 120(2)
_diffrn_measured_fraction_theta_full 1.000
_diffrn_measured_fraction_theta_max 1.000
_diffrn_radiation_monochromator graphite
_diffrn_radiation_source 'fine-focus sealed tube'
_diffrn_radiation_type MoK\a
_diffrn_radiation_wavelength 0.71073
_diffrn_reflns_av_R_equivalents 0.0530
_diffrn_reflns_av_sigmaI/netI 0.0443
_diffrn_reflns_limit_h_max 11
_diffrn_reflns_limit_h_min -13
_diffrn_reflns_limit_k_max 16
_diffrn_reflns_limit_k_min -16
_diffrn_reflns_limit_l_max 17
_diffrn_reflns_limit_l_min -17
_diffrn_reflns_number 37383
_diffrn_reflns_theta_full 25.00
_diffrn_reflns_theta_max 25.00
_diffrn_reflns_theta_min 1.86
_exptl_absorpt_coefficient_mu 6.918
_exptl_absorpt_correction_T_max 0.6394
_exptl_absorpt_correction_T_min 0.5113
_exptl_absorpt_correction_type multi-scan
_exptl_absorpt_process_details 'Bruker AXS area detector scaling and absorption correction'
_exptl_crystal_density_diffrn 1.751
_exptl_crystal_density_method 'not measured'
_exptl_crystal_F_000 1096
_exptl_crystal_size_max 0.11
_exptl_crystal_size_mid 0.08
_exptl_crystal_size_min 0.07
_refine_diff_density_max 1.206
_refine_diff_density_min -1.480
_refine_diff_density_rms 0.125
_refine_ls_extinction_method none
_refine_ls_goodness_of_fit_ref 0.967
_refine_ls_hydrogen_treatment constr
_refine_ls_matrix_type full
_refine_ls_number_parameters 431
_refine_ls_number_reflns 7423
_refine_ls_number_restraints 0
_refine_ls_restrained_S_all 0.967
_refine_ls_R_factor_all 0.0575
_refine_ls_R_factor_gt 0.0282
_refine_ls_shift/su_max 0.002
_refine_ls_shift/su_mean 0.000
_refine_ls_structure_factor_coef Fsqd
_refine_ls_weighting_details 'calc w=1/[\s^2^(Fo^2^)+(0.0242P)^2^+0.0000P] where P=(Fo^2^+2Fc^2^)/3'
_refine_ls_weighting_scheme calc
_refine_ls_wR_factor_gt 0.0520
_refine_ls_wR_factor_ref 0.0574
_reflns_number_gt 5007
_reflns_number_total 7423
_reflns_threshold_expression >2sigma(I)
_cod_data_source_file ic501600s_si_002.cif
_cod_data_source_block jk1_249
_cod_original_sg_symbol_H-M P-1
_cod_database_code 4341669

loop_
_symmetry_equiv_pos_as_xyz
'x, y, z'
'-x, -y, -z'

loop_
_atom_site_label
_atom_site_type_symbol
_atom_site_fract_x
_atom_site_fract_y
_atom_site_fract_z
_atom_site_U_iso_or_equiv
_atom_site_adp_type
_atom_site_occupancy
_atom_site_symmetry_multiplicity
_atom_site_calc_flag
_atom_site_refinement_flags
Pt1 Pt 0.239657(18) 0.445468(15) 0.221244(16) 0.01921(7) Uani 1 1 d .
N1 N 0.2774(4) 0.3175(3) 0.3020(3) 0.0217(10) Uani 1 1 d .
Cl1 Cl 0.19324(13) 0.59570(10) 0.12674(11) 0.0346(4) Uani 1 1 d .
Pt2 Pt 0.256886(18) 0.050905(16) 0.780539(16) 0.01925(7) Uani 1 1 d .
N2 N 0.2197(4) -0.0393(3) 0.6980(3) 0.0175(10) Uani 1 1 d .
Cl2 Cl 0.30211(13) 0.15797(11) 0.87548(11) 0.0355(4) Uani 1 1 d .
P12 P 0.06343(12) 0.36142(10) 0.21314(10) 0.0209(3) Uani 1 1 d .
C12 C 0.1024(5) 0.2326(4) 0.2613(4) 0.0290(14) Uani 1 1 d .
H12A H 0.0296 0.1966 0.3009 0.035 Uiso 1 1 calc R
H12B H 0.1279 0.1983 0.2088 0.035 Uiso 1 1 calc R
P11 P 0.41897(12) 0.49479(11) 0.26434(10) 0.0224(3) Uani 1 1 d .
C11 C 0.4611(5) 0.3845(4) 0.3518(4) 0.0309(15) Uani 1 1 d .
H11A H 0.5444 0.3627 0.3310 0.037 Uiso 1 1 calc R
H11B H 0.4621 0.4019 0.4145 0.037 Uiso 1 1 calc R
C16 C 0.2047(5) 0.2330(4) 0.3199(4) 0.0233(13) Uani 1 1 d .
C15 C 0.2492(5) 0.1625(4) 0.3890(4) 0.0326(15) Uani 1 1 d .
H15 H 0.2164 0.0971 0.4149 0.039 Uiso 1 1 calc R
C14 C 0.3535(5) 0.2064(4) 0.4144(4) 0.0321(15) Uani 1 1 d .
H14 H 0.4040 0.1757 0.4607 0.038 Uiso 1 1 calc R
C13 C 0.3686(5) 0.3020(4) 0.3596(4) 0.0253(14) Uani 1 1 d .
P21 P 0.07847(13) 0.12173(11) 0.73661(10) 0.0224(3) Uani 1 1 d .
C21 C 0.0471(5) 0.0608(4) 0.6404(4) 0.0303(14) Uani 1 1 d .
H21A H -0.0392 0.0354 0.6521 0.036 Uiso 1 1 calc R
H21B H 0.0580 0.1098 0.5791 0.036 Uiso 1 1 calc R
P22 P 0.43174(12) -0.04017(10) 0.78938(10) 0.0195(3) Uani 1 1 d .
C22 C 0.3904(4) -0.1481(4) 0.7430(4) 0.0213(13) Uani 1 1 d .
H22A H 0.4632 -0.1697 0.7053 0.026 Uiso 1 1 calc R
H22B H 0.3617 -0.2043 0.7962 0.026 Uiso 1 1 calc R
C23 C 0.1334(5) -0.0239(4) 0.6359(4) 0.0190(12) Uani 1 1 d .
C24 C 0.1475(5) -0.0934(4) 0.5813(4) 0.0225(13) Uani 1 1 d .
H24 H 0.0993 -0.1001 0.5327 0.027 Uiso 1 1 calc R
C25 C 0.2474(5) -0.1544(4) 0.6101(4) 0.0240(13) Uani 1 1 d .
H25 H 0.2784 -0.2092 0.5846 0.029 Uiso 1 1 calc R
C26 C 0.2898(4) -0.1186(4) 0.6815(4) 0.0181(12) Uani 1 1 d .
C31 C 0.5517(5) 0.5232(4) 0.1735(4) 0.0277(14) Uani 1 1 d .
H31 H 0.6264 0.5306 0.2049 0.033 Uiso 1 1 calc R
C32 C 0.4076(5) 0.5994(4) 0.3246(4) 0.0302(14) Uani 1 1 d .
H32 H 0.3793 0.6580 0.2793 0.036 Uiso 1 1 calc R
C33 C 0.5704(6) 0.4363(4) 0.1218(4) 0.0388(16) Uani 1 1 d .
H33A H 0.4971 0.4277 0.0915 0.058 Uiso 1 1 calc R
H33B H 0.5839 0.3749 0.1677 0.058 Uiso 1 1 calc R
H33C H 0.6422 0.4509 0.0732 0.058 Uiso 1 1 calc R
C34 C 0.5339(5) 0.6195(4) 0.1035(4) 0.0336(15) Uani 1 1 d .
H34A H 0.6024 0.6301 0.0519 0.050 Uiso 1 1 calc R
H34B H 0.5316 0.6752 0.1362 0.050 Uiso 1 1 calc R
H34C H 0.4562 0.6155 0.0772 0.050 Uiso 1 1 calc R
C35 C 0.3082(5) 0.5753(5) 0.4104(4) 0.0406(17) Uani 1 1 d .
H35A H 0.2959 0.6337 0.4390 0.061 Uiso 1 1 calc R
H35B H 0.3341 0.5192 0.4574 0.061 Uiso 1 1 calc R
H35C H 0.2308 0.5575 0.3898 0.061 Uiso 1 1 calc R
C36 C 0.5279(5) 0.6298(4) 0.3530(4) 0.0378(16) Uani 1 1 d .
H36A H 0.5861 0.6542 0.2959 0.057 Uiso 1 1 calc R
H36B H 0.5623 0.5722 0.3930 0.057 Uiso 1 1 calc R
H36C H 0.5132 0.6829 0.3886 0.057 Uiso 1 1 calc R
C41 C -0.0666(5) 0.3889(4) 0.2935(4) 0.0265(14) Uani 1 1 d .
H41 H -0.1326 0.3378 0.2965 0.032 Uiso 1 1 calc R
C42 C 0.0049(5) 0.3633(4) 0.0997(4) 0.0232(13) Uani 1 1 d .
H42 H -0.0274 0.4316 0.0780 0.028 Uiso 1 1 calc R
C43 C -0.1193(5) 0.4906(4) 0.2559(4) 0.0347(15) Uani 1 1 d .
H43A H -0.0542 0.5420 0.2451 0.052 Uiso 1 1 calc R
H43B H -0.1858 0.5049 0.3026 0.052 Uiso 1 1 calc R
H43C H -0.1518 0.4902 0.1960 0.052 Uiso 1 1 calc R
C44 C -0.0331(5) 0.3785(4) 0.3930(4) 0.0366(16) Uani 1 1 d .
H44A H 0.0273 0.4307 0.3938 0.055 Uiso 1 1 calc R
H44B H 0.0023 0.3129 0.4134 0.055 Uiso 1 1 calc R
H44C H -0.1072 0.3852 0.4364 0.055 Uiso 1 1 calc R
C45 C -0.1016(5) 0.2902(4) 0.1088(4) 0.0340(15) Uani 1 1 d .
H45A H -0.1288 0.2939 0.0462 0.051 Uiso 1 1 calc R
H45B H -0.1700 0.3069 0.1526 0.051 Uiso 1 1 calc R
H45C H -0.0749 0.2224 0.1334 0.051 Uiso 1 1 calc R
C46 C 0.1107(5) 0.3487(5) 0.0242(4) 0.0369(16) Uani 1 1 d .
H46A H 0.0792 0.3540 -0.0371 0.055 Uiso 1 1 calc R
H46B H 0.1455 0.2826 0.0433 0.055 Uiso 1 1 calc R
H46C H 0.1748 0.4000 0.0182 0.055 Uiso 1 1 calc R
C51 C 0.0823(5) 0.2556(4) 0.6873(4) 0.0278(14) Uani 1 1 d .
H51 H 0.1018 0.2897 0.7383 0.033 Uiso 1 1 calc R
C52 C -0.0567(5) 0.0980(4) 0.8262(4) 0.0251(13) Uani 1 1 d .
H52 H -0.1313 0.1218 0.7952 0.030 Uiso 1 1 calc R
C53 C 0.1854(5) 0.2817(5) 0.6059(4) 0.0372(16) Uani 1 1 d .
H53A H 0.2618 0.2518 0.6261 0.056 Uiso 1 1 calc R
H53B H 0.1965 0.3543 0.5873 0.056 Uiso 1 1 calc R
H53C H 0.1644 0.2559 0.5517 0.056 Uiso 1 1 calc R
C54 C -0.0406(5) 0.2950(4) 0.6570(4) 0.0365(16) Uani 1 1 d .
H54A H -0.1029 0.2857 0.7129 0.055 Uiso 1 1 calc R
H54B H -0.0664 0.2585 0.6113 0.055 Uiso 1 1 calc R
H54C H -0.0313 0.3661 0.6275 0.055 Uiso 1 1 calc R
C55 C -0.0429(5) 0.1556(4) 0.9036(4) 0.0363(16) Uani 1 1 d .
H55A H 0.0342 0.1377 0.9302 0.054 Uiso 1 1 calc R
H55B H -0.1124 0.1389 0.9540 0.054 Uiso 1 1 calc R
H55C H -0.0418 0.2274 0.8762 0.054 Uiso 1 1 calc R
C56 C -0.0720(6) -0.0128(5) 0.8674(5) 0.0456(18) Uani 1 1 d .
H56A H -0.1424 -0.0249 0.9174 0.068 Uiso 1 1 calc R
H56B H 0.0029 -0.0378 0.8944 0.068 Uiso 1 1 calc R
H56C H -0.0864 -0.0475 0.8171 0.068 Uiso 1 1 calc R
C61 C 0.5626(5) 0.0209(4) 0.7073(4) 0.0239(13) Uani 1 1 d .
H61 H 0.6280 -0.0295 0.7024 0.029 Uiso 1 1 calc R
C62 C 0.4923(5) -0.0904(4) 0.9018(4) 0.0226(13) Uani 1 1 d .
H62 H 0.5280 -0.0327 0.9223 0.027 Uiso 1 1 calc R
C63 C 0.5234(5) 0.0578(4) 0.6094(4) 0.0366(16) Uani 1 1 d .
H63A H 0.4604 0.1084 0.6124 0.055 Uiso 1 1 calc R
H63B H 0.4896 0.0018 0.5877 0.055 Uiso 1 1 calc R
H63C H 0.5949 0.0870 0.5647 0.055 Uiso 1 1 calc R
C64 C 0.6168(5) 0.1065(4) 0.7422(4) 0.0371(16) Uani 1 1 d .
H64A H 0.6509 0.0802 0.8017 0.056 Uiso 1 1 calc R
H64B H 0.5520 0.1538 0.7532 0.056 Uiso 1 1 calc R
H64C H 0.6823 0.1406 0.6942 0.056 Uiso 1 1 calc R
C65 C 0.5965(5) -0.1620(4) 0.8899(4) 0.0325(15) Uani 1 1 d .
H65A H 0.6341 -0.1796 0.9490 0.049 Uiso 1 1 calc R
H65B H 0.6587 -0.1302 0.8379 0.049 Uiso 1 1 calc R
H65C H 0.5638 -0.2225 0.8752 0.049 Uiso 1 1 calc R
C66 C 0.3898(5) -0.1350(4) 0.9783(4) 0.0353(15) Uani 1 1 d .
H66A H 0.4222 -0.1527 1.0396 0.053 Uiso 1 1 calc R
H66B H 0.3563 -0.1949 0.9632 0.053 Uiso 1 1 calc R
H66C H 0.3246 -0.0863 0.9818 0.053 Uiso 1 1 calc R

loop_
_atom_site_aniso_label
_atom_site_aniso_U_11
_atom_site_aniso_U_22
_atom_site_aniso_U_33
_atom_site_aniso_U_23
_atom_site_aniso_U_13
_atom_site_aniso_U_12
Pt1 0.01663(13) 0.01711(13) 0.02241(14) 0.00008(10) -0.00415(10) 0.00073(9)
N1 0.025(3) 0.017(2) 0.021(3) 0.000(2) -0.002(2) 0.004(2)
Cl1 0.0318(8) 0.0268(8) 0.0407(9) 0.0067(7) -0.0117(7) 0.0020(6)
Pt2 0.01653(13) 0.02202(13) 0.02241(14) -0.00928(10) -0.00710(10) 0.00392(9)
N2 0.021(2) 0.021(2) 0.013(2) -0.0080(19) -0.003(2) -0.0021(19)
Cl2 0.0315(9) 0.0407(9) 0.0444(10) -0.0270(8) -0.0134(7) 0.0036(7)
P12 0.0169(8) 0.0190(8) 0.0256(8) -0.0035(6) 0.0003(6) -0.0024(6)
C12 0.031(3) 0.018(3) 0.034(4) -0.005(3) 0.008(3) -0.002(2)
P11 0.0176(8) 0.0249(8) 0.0251(9) -0.0041(7) -0.0070(7) 0.0024(6)
C11 0.030(3) 0.034(4) 0.027(4) 0.002(3) -0.012(3) 0.009(3)
C16 0.022(3) 0.021(3) 0.025(3) -0.004(3) 0.005(3) 0.005(2)
C15 0.043(4) 0.021(3) 0.027(4) 0.003(3) 0.009(3) 0.006(3)
C14 0.042(4) 0.029(3) 0.021(3) 0.002(3) 0.001(3) 0.020(3)
C13 0.023(3) 0.032(4) 0.019(3) -0.004(3) 0.001(3) 0.014(3)
P21 0.0187(8) 0.0267(8) 0.0248(9) -0.0087(7) -0.0086(7) 0.0053(6)
C21 0.028(3) 0.037(4) 0.031(4) -0.013(3) -0.014(3) 0.008(3)
P22 0.0161(7) 0.0206(8) 0.0219(8) -0.0046(6) -0.0026(6) 0.0021(6)
C22 0.021(3) 0.017(3) 0.028(3) -0.009(2) -0.003(3) 0.000(2)
C23 0.018(3) 0.019(3) 0.020(3) -0.004(2) -0.002(2) -0.006(2)
C24 0.030(3) 0.022(3) 0.017(3) -0.005(2) -0.007(3) -0.009(2)
C25 0.028(3) 0.025(3) 0.018(3) -0.009(3) 0.010(3) -0.002(3)
C26 0.018(3) 0.015(3) 0.021(3) -0.005(2) 0.003(2) -0.005(2)
C31 0.023(3) 0.031(3) 0.033(4) -0.011(3) -0.011(3) 0.002(3)
C32 0.032(3) 0.030(3) 0.034(4) -0.014(3) -0.011(3) 0.006(3)
C33 0.048(4) 0.035(4) 0.033(4) -0.008(3) -0.002(3) 0.008(3)
C34 0.028(3) 0.032(4) 0.039(4) -0.006(3) 0.002(3) -0.009(3)
C35 0.035(4) 0.060(5) 0.030(4) -0.020(3) -0.002(3) 0.007(3)
C36 0.041(4) 0.044(4) 0.035(4) -0.016(3) -0.015(3) 0.004(3)
C41 0.016(3) 0.031(3) 0.033(4) -0.013(3) 0.004(3) -0.002(2)
C42 0.017(3) 0.029(3) 0.024(3) -0.005(3) -0.006(2) -0.002(2)
C43 0.023(3) 0.045(4) 0.042(4) -0.020(3) -0.008(3) 0.010(3)
C44 0.040(4) 0.041(4) 0.027(4) -0.009(3) 0.006(3) 0.006(3)
C45 0.029(3) 0.040(4) 0.035(4) -0.012(3) -0.004(3) -0.008(3)
C46 0.034(4) 0.045(4) 0.030(4) -0.010(3) 0.004(3) -0.008(3)
C51 0.030(3) 0.025(3) 0.031(4) -0.008(3) -0.011(3) 0.001(3)
C52 0.016(3) 0.027(3) 0.032(4) -0.003(3) -0.009(3) 0.006(2)
C53 0.029(4) 0.045(4) 0.037(4) -0.002(3) -0.014(3) -0.005(3)
C54 0.040(4) 0.037(4) 0.031(4) 0.000(3) -0.012(3) 0.013(3)
C55 0.034(4) 0.048(4) 0.026(4) -0.011(3) 0.004(3) 0.006(3)
C56 0.049(4) 0.043(4) 0.043(5) -0.010(3) 0.003(3) -0.011(3)
C61 0.016(3) 0.029(3) 0.026(3) -0.005(3) -0.003(3) 0.002(2)
C62 0.023(3) 0.030(3) 0.015(3) -0.002(2) -0.008(2) 0.004(2)
C63 0.042(4) 0.039(4) 0.025(4) -0.004(3) 0.002(3) -0.007(3)
C64 0.026(4) 0.040(4) 0.041(4) 0.002(3) -0.006(3) -0.013(3)
C65 0.029(3) 0.038(4) 0.032(4) -0.005(3) -0.015(3) 0.011(3)
C66 0.035(4) 0.047(4) 0.017(3) 0.004(3) 0.001(3) 0.008(3)

loop_
_atom_type_symbol
_atom_type_description
_atom_type_scat_dispersion_real
_atom_type_scat_dispersion_imag
_atom_type_scat_source
C C 0.0033 0.0016 'International Tables Vol C Tables 4.2.6.8 and 6.1.1.4'
H H 0.0000 0.0000 'International Tables Vol C Tables 4.2.6.8 and 6.1.1.4'
N N 0.0061 0.0033 'International Tables Vol C Tables 4.2.6.8 and 6.1.1.4'
P P 0.1023 0.0942 'International Tables Vol C Tables 4.2.6.8 and 6.1.1.4'
Cl Cl 0.1484 0.1585 'International Tables Vol C Tables 4.2.6.8 and 6.1.1.4'
Pt Pt -1.7033 8.3905 'International Tables Vol C Tables 4.2.6.8 and 6.1.1.4'

loop_
_geom_angle_atom_site_label_1
_geom_angle_atom_site_label_2
_geom_angle_atom_site_label_3
_geom_angle
N1 Pt1 P11 82.47(13)
N1 Pt1 P12 82.57(13)
P11 Pt1 P12 164.30(5)
N1 Pt1 Cl1 179.46(13)
P11 Pt1 Cl1 97.97(5)
P12 Pt1 Cl1 96.98(5)
C13 N1 C16 108.7(4)
C13 N1 Pt1 126.0(4)
C16 N1 Pt1 124.7(4)
N2 Pt2 P21 82.30(12)
N2 Pt2 P22 82.28(12)
P21 Pt2 P22 163.99(5)
N2 Pt2 Cl2 179.21(13)
P21 Pt2 Cl2 97.76(5)
P22 Pt2 Cl2 97.60(5)
C23 N2 C26 108.4(4)
C23 N2 Pt2 125.6(3)
C26 N2 Pt2 125.1(3)
C41 P12 C12 105.5(3)
C41 P12 C42 106.2(3)
C12 P12 C42 107.1(3)
C41 P12 Pt1 113.11(19)
C12 P12 Pt1 101.80(18)
C42 P12 Pt1 121.81(17)
C16 C12 P12 108.8(4)
C16 C12 H12A 109.9
P12 C12 H12A 109.9
C16 C12 H12B 109.9
P12 C12 H12B 109.9
H12A C12 H12B 108.3
C31 P11 C32 106.0(3)
C31 P11 C11 105.9(3)
C32 P11 C11 106.8(3)
C31 P11 Pt1 118.10(19)
C32 P11 Pt1 115.67(18)
C11 P11 Pt1 103.43(18)
C13 C11 P11 109.0(4)
C13 C11 H11A 109.9
P11 C11 H11A 109.9
C13 C11 H11B 109.9
P11 C11 H11B 109.9
H11A C11 H11B 108.3
N1 C16 C15 109.1(5)
N1 C16 C12 117.4(5)
C15 C16 C12 133.4(5)
C16 C15 C14 106.5(5)
C16 C15 H15 126.7
C14 C15 H15 126.7
C13 C14 C15 107.6(5)
C13 C14 H14 126.2
C15 C14 H14 126.2
N1 C13 C14 108.1(5)
N1 C13 C11 118.4(5)
C14 C13 C11 133.5(5)
C51 P21 C52 105.9(2)
C51 P21 C21 106.4(3)
C52 P21 C21 106.6(3)
C51 P21 Pt2 117.47(18)
C52 P21 Pt2 116.49(18)
C21 P21 Pt2 102.99(17)
C23 C21 P21 109.8(4)
C23 C21 H21A 109.7
P21 C21 H21A 109.7
C23 C21 H21B 109.7
P21 C21 H21B 109.7
H21A C21 H21B 108.2
C61 P22 C22 105.6(2)
C61 P22 C62 105.9(2)
C22 P22 C62 106.2(2)
C61 P22 Pt2 112.83(18)
C22 P22 Pt2 101.91(16)
C62 P22 Pt2 122.89(17)
C26 C22 P22 108.4(3)
C26 C22 H22A 110.0
P22 C22 H22A 110.0
C26 C22 H22B 110.0
P22 C22 H22B 110.0
H22A C22 H22B 108.4
C24 C23 N2 108.5(4)
C24 C23 C21 134.0(5)
N2 C23 C21 117.5(4)
C23 C24 C25 107.7(5)
C23 C24 H24 126.1
C25 C24 H24 126.1
C26 C25 C24 106.5(5)
C26 C25 H25 126.7
C24 C25 H25 126.7
C25 C26 N2 108.8(4)
C25 C26 C22 134.3(5)
N2 C26 C22 116.8(4)
C34 C31 C33 110.4(5)
C34 C31 P11 110.8(4)
C33 C31 P11 109.1(4)
C34 C31 H31 108.8
C33 C31 H31 108.8
P11 C31 H31 108.8
C36 C32 C35 111.2(5)
C36 C32 P11 114.4(4)
C35 C32 P11 109.2(4)
C36 C32 H32 107.2
C35 C32 H32 107.2
P11 C32 H32 107.2
C31 C33 H33A 109.5
C31 C33 H33B 109.5
H33A C33 H33B 109.5
C31 C33 H33C 109.5
H33A C33 H33C 109.5
H33B C33 H33C 109.5
C31 C34 H34A 109.5
C31 C34 H34B 109.5
H34A C34 H34B 109.5
C31 C34 H34C 109.5
H34A C34 H34C 109.5
H34B C34 H34C 109.5
C32 C35 H35A 109.5
C32 C35 H35B 109.5
H35A C35 H35B 109.5
C32 C35 H35C 109.5
H35A C35 H35C 109.5
H35B C35 H35C 109.5
C32 C36 H36A 109.5
C32 C36 H36B 109.5
H36A C36 H36B 109.5
C32 C36 H36C 109.5
H36A C36 H36C 109.5
H36B C36 H36C 109.5
C44 C41 C43 112.4(5)
C44 C41 P12 111.2(4)
C43 C41 P12 111.5(4)
C44 C41 H41 107.2
C43 C41 H41 107.2
P12 C41 H41 107.2
C45 C42 C46 112.5(5)
C45 C42 P12 112.9(4)
C46 C42 P12 110.2(4)
C45 C42 H42 106.9
C46 C42 H42 106.9
P12 C42 H42 106.9
C41 C43 H43A 109.5
C41 C43 H43B 109.5
H43A C43 H43B 109.5
C41 C43 H43C 109.5
H43A C43 H43C 109.5
H43B C43 H43C 109.5
C41 C44 H44A 109.5
C41 C44 H44B 109.5
H44A C44 H44B 109.5
C41 C44 H44C 109.5
H44A C44 H44C 109.5
H44B C44 H44C 109.5
C42 C45 H45A 109.5
C42 C45 H45B 109.5
H45A C45 H45B 109.5
C42 C45 H45C 109.5
H45A C45 H45C 109.5
H45B C45 H45C 109.5
C42 C46 H46A 109.5
C42 C46 H46B 109.5
H46A C46 H46B 109.5
C42 C46 H46C 109.5
H46A C46 H46C 109.5
H46B C46 H46C 109.5
C53 C51 C54 111.3(5)
C53 C51 P21 109.9(4)
C54 C51 P21 113.4(4)
C53 C51 H51 107.3
C54 C51 H51 107.3
P21 C51 H51 107.3
C56 C52 C55 111.1(5)
C56 C52 P21 109.8(4)
C55 C52 P21 109.6(4)
C56 C52 H52 108.8
C55 C52 H52 108.8
P21 C52 H52 108.8
C51 C53 H53A 109.5
C51 C53 H53B 109.5
H53A C53 H53B 109.5
C51 C53 H53C 109.5
H53A C53 H53C 109.5
H53B C53 H53C 109.5
C51 C54 H54A 109.5
C51 C54 H54B 109.5
H54A C54 H54B 109.5
C51 C54 H54C 109.5
H54A C54 H54C 109.5
H54B C54 H54C 109.5
C52 C55 H55A 109.5
C52 C55 H55B 109.5
H55A C55 H55B 109.5
C52 C55 H55C 109.5
H55A C55 H55C 109.5
H55B C55 H55C 109.5
C52 C56 H56A 109.5
C52 C56 H56B 109.5
H56A C56 H56B 109.5
C52 C56 H56C 109.5
H56A C56 H56C 109.5
H56B C56 H56C 109.5
C63 C61 C64 110.5(5)
C63 C61 P22 109.7(4)
C64 C61 P22 111.9(4)
C63 C61 H61 108.2
C64 C61 H61 108.2
P22 C61 H61 108.2
C66 C62 C65 113.0(5)
C66 C62 P22 110.8(4)
C65 C62 P22 112.0(4)
C66 C62 H62 106.9
C65 C62 H62 106.9
P22 C62 H62 106.9
C61 C63 H63A 109.5
C61 C63 H63B 109.5
H63A C63 H63B 109.5
C61 C63 H63C 109.5
H63A C63 H63C 109.5
H63B C63 H63C 109.5
C61 C64 H64A 109.5
C61 C64 H64B 109.5
H64A C64 H64B 109.5
C61 C64 H64C 109.5
H64A C64 H64C 109.5
H64B C64 H64C 109.5
C62 C65 H65A 109.5
C62 C65 H65B 109.5
H65A C65 H65B 109.5
C62 C65 H65C 109.5
H65A C65 H65C 109.5
H65B C65 H65C 109.5
C62 C66 H66A 109.5
C62 C66 H66B 109.5
H66A C66 H66B 109.5
C62 C66 H66C 109.5
H66A C66 H66C 109.5
H66B C66 H66C 109.5

loop_
_geom_bond_atom_site_label_1
_geom_bond_atom_site_label_2
_geom_bond_distance
Pt1 N1 1.966(4)
Pt1 P11 2.2789(14)
Pt1 P12 2.2802(14)
Pt1 Cl1 2.3135(14)
N1 C13 1.366(6)
N1 C16 1.371(6)
Pt2 N2 1.972(4)
Pt2 P21 2.2772(14)
Pt2 P22 2.2821(13)
Pt2 Cl2 2.3100(14)
N2 C23 1.370(6)
N2 C26 1.373(6)
P12 C41 1.817(5)
P12 C12 1.827(5)
P12 C42 1.833(5)
C12 C16 1.487(7)
C12 H12A 0.9900
C12 H12B 0.9900
P11 C31 1.821(6)
P11 C32 1.829(5)
P11 C11 1.854(5)
C11 C13 1.500(8)
C11 H11A 0.9900
C11 H11B 0.9900
C16 C15 1.372(7)
C15 C14 1.416(8)
C15 H15 0.9500
C14 C13 1.382(7)
C14 H14 0.9500
P21 C51 1.824(5)
P21 C52 1.826(5)
P21 C21 1.838(5)
C21 C23 1.502(7)
C21 H21A 0.9900
C21 H21B 0.9900
P22 C61 1.829(5)
P22 C22 1.832(5)
P22 C62 1.833(5)
C22 C26 1.502(7)
C22 H22A 0.9900
C22 H22B 0.9900
C23 C24 1.361(7)
C24 C25 1.422(7)
C24 H24 0.9500
C25 C26 1.367(7)
C25 H25 0.9500
C31 C34 1.515(7)
C31 C33 1.539(7)
C31 H31 1.0000
C32 C36 1.513(7)
C32 C35 1.529(8)
C32 H32 1.0000
C33 H33A 0.9800
C33 H33B 0.9800
C33 H33C 0.9800
C34 H34A 0.9800
C34 H34B 0.9800
C34 H34C 0.9800
C35 H35A 0.9800
C35 H35B 0.9800
C35 H35C 0.9800
C36 H36A 0.9800
C36 H36B 0.9800
C36 H36C 0.9800
C41 C44 1.510(7)
C41 C43 1.525(7)
C41 H41 1.0000
C42 C45 1.517(7)
C42 C46 1.536(7)
C42 H42 1.0000
C43 H43A 0.9800
C43 H43B 0.9800
C43 H43C 0.9800
C44 H44A 0.9800
C44 H44B 0.9800
C44 H44C 0.9800
C45 H45A 0.9800
C45 H45B 0.9800
C45 H45C 0.9800
C46 H46A 0.9800
C46 H46B 0.9800
C46 H46C 0.9800
C51 C53 1.514(8)
C51 C54 1.526(7)
C51 H51 1.0000
C52 C56 1.514(8)
C52 C55 1.526(7)
C52 H52 1.0000
C53 H53A 0.9800
C53 H53B 0.9800
C53 H53C 0.9800
C54 H54A 0.9800
C54 H54B 0.9800
C54 H54C 0.9800
C55 H55A 0.9800
C55 H55B 0.9800
C55 H55C 0.9800
C56 H56A 0.9800
C56 H56B 0.9800
C56 H56C 0.9800
C61 C63 1.517(7)
C61 C64 1.523(7)
C61 H61 1.0000
C62 C66 1.509(7)
C62 C65 1.519(7)
C62 H62 1.0000
C63 H63A 0.9800
C63 H63B 0.9800
C63 H63C 0.9800
C64 H64A 0.9800
C64 H64B 0.9800
C64 H64C 0.9800
C65 H65A 0.9800
C65 H65B 0.9800
C65 H65C 0.9800
C66 H66A 0.9800
C66 H66B 0.9800
C66 H66C 0.9800
